data_7237317
loop_
_publ_author_name
'Li, Chuan'
'Du, Xiaoyang'
'Zhou, Yu'
'Ye, Jun'
'Fu, Lulu'
'Humphrey, Mark G.'
'Wu, Chao'
'Zhao, Juewen'
'Du, Yanqing'
'Tao, Silu'
'Wu, Jiacheng'
'Zhang, Chi'

_publ_section_title
;
 A simple and broadly applicable synthesis of fluorene-coupled D--\s--A
 type molecules: towards high-triplet-energy bipolar hosts for efficient
 blue thermally-activated delayed fluorescence
;
_journal_issue 26
_journal_name_full 'Journal of Materials Chemistry C'
_journal_page_first 6949
_journal_paper_doi 10.1039/C8TC01309H
_journal_volume 6
_journal_year 2018
_chemical_formula_sum 'C36 H20 F4 N2'
_chemical_formula_weight 556.54
_space_group_IT_number 14
_space_group_name_Hall '-P 2ybc'
_space_group_name_H-M_alt 'P 1 21/c 1'
_symmetry_cell_setting monoclinic
_symmetry_space_group_name_H-M 'P 1 21/c 1'
_atom_sites_solution_hydrogens geom
_atom_sites_solution_primary direct
_atom_sites_solution_secondary difmap
_audit_creation_method SHELXL-97
_audit_update_record
;
2018-01-14 deposited with the CCDC.
2018-05-10 downloaded from the CCDC.
;
_cell_angle_alpha 90.00
_cell_angle_beta 102.703(2)
_cell_angle_gamma 90.00
_cell_formula_units_Z 4
_cell_length_a 19.0256(7)
_cell_length_b 6.8065(3)
_cell_length_c 20.2686(9)
_cell_measurement_reflns_used 7530
_cell_measurement_temperature 273(2)
_cell_measurement_theta_max 27.4891
_cell_measurement_theta_min 3.1654
_cell_volume 2560.49(19)
_computing_structure_refinement 'SHELXL-97 (Sheldrick, 1997)'
_computing_structure_solution 'SHELXS-97 (Sheldrick, 1990)'
_diffrn_ambient_temperature 273(2)
_diffrn_measured_fraction_theta_full 0.991
_diffrn_measured_fraction_theta_max 0.991
_diffrn_measurement_device_type 'Bruker APEX-II CCD'
_diffrn_radiation_monochromator graphite
_diffrn_radiation_source 'fine-focus sealed tube'
_diffrn_radiation_type MoK\a
_diffrn_radiation_wavelength 0.71073
_diffrn_reflns_av_R_equivalents 0.0455
_diffrn_reflns_av_sigmaI/netI 0.0990
_diffrn_reflns_limit_h_max 24
_diffrn_reflns_limit_h_min -24
_diffrn_reflns_limit_k_max 8
_diffrn_reflns_limit_k_min -8
_diffrn_reflns_limit_l_max 26
_diffrn_reflns_limit_l_min -25
_diffrn_reflns_number 9160
_diffrn_reflns_theta_full 27.51
_diffrn_reflns_theta_max 27.51
_diffrn_reflns_theta_min 3.17
_exptl_absorpt_coefficient_mu 0.105
_exptl_crystal_density_diffrn 1.444
_exptl_crystal_density_method 'not measured'
_exptl_crystal_description block
_exptl_crystal_F_000 1144
_refine_diff_density_max 0.329
_refine_diff_density_min -0.369
_refine_diff_density_rms 0.069
_refine_ls_extinction_method none
_refine_ls_goodness_of_fit_ref 1.076
_refine_ls_hydrogen_treatment mixed
_refine_ls_matrix_type full
_refine_ls_number_parameters 379
_refine_ls_number_reflns 5842
_refine_ls_number_restraints 0
_refine_ls_restrained_S_all 1.076
_refine_ls_R_factor_all 0.1047
_refine_ls_R_factor_gt 0.0646
_refine_ls_shift/su_max 0.000
_refine_ls_shift/su_mean 0.000
_refine_ls_structure_factor_coef Fsqd
_refine_ls_weighting_details 'calc w=1/[\s^2^(Fo^2^)+(0.0000P)^2^+3.7358P] where P=(Fo^2^+2Fc^2^)/3'
_refine_ls_weighting_scheme calc
_refine_ls_wR_factor_gt 0.1499
_refine_ls_wR_factor_ref 0.1699
_reflns_number_gt 3920
_reflns_number_total 5842
_reflns_threshold_expression >2sigma(I)
_cod_data_source_file c8tc01309h2.cif
_cod_data_source_block s
_cod_depositor_comments
;
The following automatic conversions were performed:

data item '_symmetry_cell_setting' value 'Monoclinic' was changed to
'monoclinic' in accordance with the
/home/saulius/struct/COD-crude-data/automatic-downloads/DataCite-retrospective/RSC/depositions/lib/dictionaries/cif_core.dic
dictionary named 'cif_core.dic' version 2.4.2 last updated on
2011-04-26.

Automatic conversion script
Id: cif_fix_values 6909 2019-04-08 15:41:33Z antanas 
;
_cod_original_sg_symbol_H-M P2(1)/c
_cod_database_code 7237317

loop_
_symmetry_equiv_pos_as_xyz
'x, y, z'
'-x, y+1/2, -z+1/2'
'-x, -y, -z'
'x, -y-1/2, z-1/2'

loop_
_atom_site_label
_atom_site_type_symbol
_atom_site_fract_x
_atom_site_fract_y
_atom_site_fract_z
_atom_site_U_iso_or_equiv
_atom_site_adp_type
_atom_site_occupancy
_atom_site_symmetry_multiplicity
_atom_site_calc_flag
_atom_site_refinement_flags
F1 F 0.07973(12) -0.1453(3) 0.33804(10) 0.0487(6) Uani 1 1 d .
F2 F 0.18384(9) 0.0549(3) 0.30344(9) 0.0311(4) Uani 1 1 d .
F3 F -0.06664(9) -0.0870(3) 0.13204(10) 0.0375(5) Uani 1 1 d .
F4 F 0.03079(9) 0.1110(3) 0.08408(8) 0.0253(4) Uani 1 1 d .
N1 N 0.00584(14) -0.1131(4) 0.23549(14) 0.0286(6) Uani 1 1 d .
N2 N 0.37877(12) 0.6347(3) 0.36181(12) 0.0203(5) Uani 1 1 d .
C1 C 0.12232(15) 0.0315(4) 0.25644(14) 0.0197(6) Uani 1 1 d .
C2 C 0.06826(17) -0.0738(5) 0.27534(15) 0.0262(7) Uani 1 1 d .
C3 C -0.00369(15) -0.0468(4) 0.17367(15) 0.0231(6) Uani 1 1 d .
C4 C 0.04696(14) 0.0588(4) 0.14955(14) 0.0179(6) Uani 1 1 d .
C5 C 0.11309(14) 0.1071(4) 0.19160(14) 0.0155(5) Uani 1 1 d .
C6 C 0.17198(13) 0.2167(4) 0.16536(13) 0.0145(5) Uani 1 1 d .
C7 C 0.14040(14) 0.3657(4) 0.10959(14) 0.0165(5) Uani 1 1 d .
C8 C 0.09722(14) 0.5274(4) 0.11272(15) 0.0193(6) Uani 1 1 d .
H8A H 0.0837 0.5605 0.1527 0.023 Uiso 1 1 calc R
C9 C 0.07460(15) 0.6393(4) 0.05444(16) 0.0235(6) Uani 1 1 d .
H9A H 0.0449 0.7473 0.0554 0.028 Uiso 1 1 calc R
C10 C 0.09540(16) 0.5932(4) -0.00465(15) 0.0258(7) Uani 1 1 d .
H10A H 0.0808 0.6725 -0.0425 0.031 Uiso 1 1 calc R
C11 C 0.13774(15) 0.4303(4) -0.00822(15) 0.0219(6) Uani 1 1 d .
H11A H 0.1515 0.3989 -0.0482 0.026 Uiso 1 1 calc R
C12 C 0.15934(14) 0.3150(4) 0.04872(14) 0.0177(6) Uani 1 1 d .
C13 C 0.19856(14) 0.1284(4) 0.05818(14) 0.0182(6) Uani 1 1 d .
C14 C 0.22278(15) 0.0097(4) 0.01186(16) 0.0232(6) Uani 1 1 d .
H14A H 0.2188 0.0509 -0.0326 0.028 Uiso 1 1 calc R
C15 C 0.25273(15) -0.1703(4) 0.03309(16) 0.0251(7) Uani 1 1 d .
H15A H 0.2681 -0.2521 0.0023 0.030 Uiso 1 1 calc R
C16 C 0.26034(15) -0.2312(4) 0.09928(17) 0.0244(7) Uani 1 1 d .
H16A H 0.2813 -0.3523 0.1126 0.029 Uiso 1 1 calc R
C17 C 0.23694(14) -0.1133(4) 0.14619(15) 0.0200(6) Uani 1 1 d .
H17A H 0.2419 -0.1545 0.1907 0.024 Uiso 1 1 calc R
C18 C 0.20609(13) 0.0672(4) 0.12513(14) 0.0169(6) Uani 1 1 d .
C19 C 0.22662(14) 0.3247(4) 0.22087(14) 0.0166(5) Uani 1 1 d .
C20 C 0.30004(14) 0.2995(4) 0.22845(14) 0.0169(5) Uani 1 1 d .
H20A H 0.3176 0.2099 0.2013 0.020 Uiso 1 1 calc R
C21 C 0.32124(14) 0.5479(4) 0.31651(14) 0.0180(6) Uani 1 1 d .
C22 C 0.34785(14) 0.4084(4) 0.27681(14) 0.0183(6) Uani 1 1 d .
C23 C 0.42555(14) 0.4085(4) 0.30020(14) 0.0191(6) Uani 1 1 d .
C24 C 0.48132(15) 0.3018(4) 0.28207(15) 0.0230(6) Uani 1 1 d .
H24A H 0.4714 0.2080 0.2479 0.028 Uiso 1 1 calc R
C25 C 0.55139(16) 0.3386(5) 0.31592(16) 0.0256(7) Uani 1 1 d .
H25A H 0.5888 0.2671 0.3048 0.031 Uiso 1 1 calc R
C26 C 0.56691(15) 0.4805(5) 0.36626(15) 0.0244(6) Uani 1 1 d .
H26A H 0.6146 0.5032 0.3878 0.029 Uiso 1 1 calc R
C27 C 0.51311(15) 0.5886(4) 0.38516(15) 0.0218(6) Uani 1 1 d .
H27A H 0.5237 0.6840 0.4187 0.026 Uiso 1 1 calc R
C28 C 0.44262(15) 0.5489(4) 0.35191(14) 0.0196(6) Uani 1 1 d .
C29 C 0.37472(14) 0.7943(4) 0.40601(14) 0.0187(6) Uani 1 1 d .
C30 C 0.33679(16) 0.9612(4) 0.38070(16) 0.0258(6) Uani 1 1 d .
H30A H 0.3155 0.9699 0.3349 0.031 Uiso 1 1 calc R
C31 C 0.33041(18) 1.1156(5) 0.42366(18) 0.0318(7) Uani 1 1 d .
H31A H 0.3035 1.2260 0.4069 0.038 Uiso 1 1 calc R
C32 C 0.36396(17) 1.1053(5) 0.49120(17) 0.0306(7) Uani 1 1 d .
H32A H 0.3597 1.2089 0.5200 0.037 Uiso 1 1 calc R
C33 C 0.40413(16) 0.9401(5) 0.51635(16) 0.0291(7) Uani 1 1 d .
H33A H 0.4278 0.9350 0.5616 0.035 Uiso 1 1 calc R
C34 C 0.40882(15) 0.7833(4) 0.47400(15) 0.0232(6) Uani 1 1 d .
H34A H 0.4346 0.6714 0.4909 0.028 Uiso 1 1 calc R
C35 C 0.20146(14) 0.4603(4) 0.26305(14) 0.0191(6) Uani 1 1 d .
H35A H 0.1520 0.4745 0.2587 0.023 Uiso 1 1 calc R
C36 C 0.24750(14) 0.5728(4) 0.31056(14) 0.0194(6) Uani 1 1 d .
H36A H 0.2298 0.6621 0.3376 0.023 Uiso 1 1 calc R

loop_
_atom_site_aniso_label
_atom_site_aniso_U_11
_atom_site_aniso_U_22
_atom_site_aniso_U_33
_atom_site_aniso_U_23
_atom_site_aniso_U_13
_atom_site_aniso_U_12
F1 0.0588(14) 0.0626(14) 0.0259(10) 0.0083(10) 0.0119(10) -0.0305(12)
F2 0.0259(9) 0.0382(10) 0.0249(9) 0.0097(8) -0.0035(7) -0.0080(8)
F3 0.0190(9) 0.0470(12) 0.0444(12) -0.0022(10) 0.0025(8) -0.0149(8)
F4 0.0220(9) 0.0279(9) 0.0233(9) 0.0027(8) -0.0012(7) -0.0058(7)
N1 0.0271(14) 0.0309(14) 0.0321(15) -0.0043(12) 0.0157(12) -0.0117(11)
N2 0.0144(11) 0.0219(12) 0.0228(12) -0.0036(10) 0.0005(9) -0.0007(9)
C1 0.0176(13) 0.0220(14) 0.0201(14) -0.0008(12) 0.0055(11) -0.0025(11)
C2 0.0342(17) 0.0287(16) 0.0199(14) 0.0001(13) 0.0153(13) -0.0087(13)
C3 0.0149(13) 0.0277(15) 0.0278(15) -0.0060(13) 0.0071(12) -0.0025(12)
C4 0.0170(13) 0.0191(13) 0.0191(13) -0.0006(12) 0.0069(11) -0.0001(11)
C5 0.0125(12) 0.0159(12) 0.0196(13) -0.0002(11) 0.0067(10) 0.0013(10)
C6 0.0088(11) 0.0175(12) 0.0176(13) 0.0008(11) 0.0034(10) 0.0000(10)
C7 0.0108(12) 0.0172(13) 0.0206(13) -0.0007(11) 0.0018(10) -0.0039(10)
C8 0.0170(13) 0.0186(13) 0.0216(14) -0.0017(12) 0.0025(11) -0.0022(11)
C9 0.0182(14) 0.0189(14) 0.0305(16) 0.0004(13) -0.0006(12) 0.0007(11)
C10 0.0270(15) 0.0248(15) 0.0224(15) 0.0060(13) -0.0011(12) -0.0008(12)
C11 0.0208(14) 0.0267(15) 0.0183(14) 0.0002(12) 0.0044(11) -0.0041(12)
C12 0.0125(12) 0.0183(13) 0.0224(14) 0.0003(12) 0.0041(11) -0.0044(10)
C13 0.0113(12) 0.0209(13) 0.0226(14) -0.0021(12) 0.0043(11) -0.0056(10)
C14 0.0164(13) 0.0293(15) 0.0257(15) -0.0052(13) 0.0085(12) -0.0050(12)
C15 0.0143(13) 0.0284(16) 0.0340(17) -0.0128(14) 0.0086(12) -0.0057(12)
C16 0.0129(13) 0.0197(14) 0.0400(18) -0.0040(13) 0.0044(12) -0.0022(11)
C17 0.0121(12) 0.0206(14) 0.0274(15) 0.0020(12) 0.0045(11) -0.0026(11)
C18 0.0079(11) 0.0195(13) 0.0236(14) -0.0034(12) 0.0044(10) -0.0054(10)
C19 0.0169(13) 0.0160(13) 0.0169(13) 0.0015(11) 0.0041(11) -0.0039(10)
C20 0.0164(13) 0.0180(13) 0.0174(13) 0.0005(11) 0.0061(11) 0.0011(11)
C21 0.0188(13) 0.0175(13) 0.0173(13) 0.0009(11) 0.0027(11) -0.0019(11)
C22 0.0159(13) 0.0193(13) 0.0197(13) 0.0036(12) 0.0036(11) -0.0002(11)
C23 0.0162(13) 0.0201(13) 0.0203(14) 0.0000(12) 0.0027(11) -0.0028(11)
C24 0.0213(14) 0.0235(14) 0.0240(15) -0.0021(13) 0.0047(12) 0.0018(12)
C25 0.0169(14) 0.0307(16) 0.0296(16) -0.0002(14) 0.0060(12) 0.0060(12)
C26 0.0154(13) 0.0315(16) 0.0248(15) 0.0014(13) 0.0013(12) -0.0013(12)
C27 0.0166(13) 0.0261(15) 0.0218(14) -0.0026(12) 0.0022(11) -0.0008(12)
C28 0.0181(13) 0.0219(14) 0.0192(14) 0.0021(12) 0.0047(11) 0.0024(11)
C29 0.0123(12) 0.0217(13) 0.0229(14) -0.0031(12) 0.0053(11) -0.0046(11)
C30 0.0246(15) 0.0263(15) 0.0241(15) 0.0005(13) 0.0004(12) 0.0003(13)
C31 0.0301(17) 0.0229(15) 0.0408(19) -0.0011(15) 0.0043(15) 0.0042(13)
C32 0.0272(16) 0.0303(16) 0.0352(18) -0.0126(15) 0.0091(14) -0.0056(14)
C33 0.0246(15) 0.0367(18) 0.0252(16) -0.0067(14) 0.0038(13) -0.0064(13)
C34 0.0200(14) 0.0256(15) 0.0240(15) -0.0008(13) 0.0051(12) -0.0022(12)
C35 0.0132(12) 0.0230(14) 0.0219(14) 0.0003(12) 0.0056(11) -0.0004(11)
C36 0.0171(13) 0.0198(14) 0.0213(14) 0.0000(12) 0.0044(11) 0.0015(11)

loop_
_atom_type_symbol
_atom_type_description
_atom_type_scat_dispersion_real
_atom_type_scat_dispersion_imag
_atom_type_scat_source
C C 0.0033 0.0016 'International Tables Vol C Tables 4.2.6.8 and 6.1.1.4'
H H 0.0000 0.0000 'International Tables Vol C Tables 4.2.6.8 and 6.1.1.4'
F F 0.0171 0.0103 'International Tables Vol C Tables 4.2.6.8 and 6.1.1.4'
N N 0.0061 0.0033 'International Tables Vol C Tables 4.2.6.8 and 6.1.1.4'

loop_
_geom_angle_atom_site_label_1
_geom_angle_atom_site_label_2
_geom_angle_atom_site_label_3
_geom_angle
C3 N1 C2 115.9(2)
C21 N2 C28 108.0(2)
C21 N2 C29 126.5(2)
C28 N2 C29 125.3(2)
F2 C1 C2 116.9(3)
F2 C1 C5 122.4(2)
C2 C1 C5 120.7(3)
N1 C2 F1 116.7(3)
N1 C2 C1 124.6(3)
F1 C2 C1 118.7(3)
N1 C3 F3 116.9(3)
N1 C3 C4 124.1(3)
F3 C3 C4 119.0(3)
F4 C4 C3 117.6(2)
F4 C4 C5 121.4(2)
C3 C4 C5 120.9(3)
C1 C5 C4 113.6(2)
C1 C5 C6 124.0(2)
C4 C5 C6 122.1(2)
C18 C6 C5 106.7(2)
C18 C6 C7 100.9(2)
C5 C6 C7 112.2(2)
C18 C6 C19 114.1(2)
C5 C6 C19 113.9(2)
C7 C6 C19 108.3(2)
C8 C7 C12 120.4(3)
C8 C7 C6 129.1(2)
C12 C7 C6 110.5(2)
C7 C8 C9 118.2(3)
C7 C8 H8A 120.9
C9 C8 H8A 120.9
C10 C9 C8 121.3(3)
C10 C9 H9A 119.4
C8 C9 H9A 119.4
C9 C10 C11 120.7(3)
C9 C10 H10A 119.7
C11 C10 H10A 119.7
C12 C11 C10 118.8(3)
C12 C11 H11A 120.6
C10 C11 H11A 120.6
C11 C12 C7 120.6(3)
C11 C12 C13 130.7(3)
C7 C12 C13 108.7(2)
C14 C13 C18 120.2(3)
C14 C13 C12 130.6(3)
C18 C13 C12 109.1(2)
C15 C14 C13 118.7(3)
C15 C14 H14A 120.6
C13 C14 H14A 120.6
C14 C15 C16 121.1(3)
C14 C15 H15A 119.4
C16 C15 H15A 119.4
C15 C16 C17 120.7(3)
C15 C16 H16A 119.7
C17 C16 H16A 119.7
C18 C17 C16 118.6(3)
C18 C17 H17A 120.7
C16 C17 H17A 120.7
C17 C18 C13 120.6(3)
C17 C18 C6 128.6(3)
C13 C18 C6 110.7(2)
C20 C19 C35 118.9(2)
C20 C19 C6 121.7(2)
C35 C19 C6 119.4(2)
C19 C20 C22 119.9(3)
C19 C20 H20A 120.0
C22 C20 H20A 120.0
C36 C21 N2 129.4(3)
C36 C21 C22 121.0(3)
N2 C21 C22 109.4(2)
C20 C22 C21 119.9(2)
C20 C22 C23 133.7(3)
C21 C22 C23 106.4(2)
C24 C23 C28 119.0(3)
C24 C23 C22 133.7(3)
C28 C23 C22 107.2(2)
C25 C24 C23 118.7(3)
C25 C24 H24A 120.7
C23 C24 H24A 120.7
C24 C25 C26 121.1(3)
C24 C25 H25A 119.4
C26 C25 H25A 119.4
C27 C26 C25 121.6(3)
C27 C26 H26A 119.2
C25 C26 H26A 119.2
C26 C27 C28 117.2(3)
C26 C27 H27A 121.4
C28 C27 H27A 121.4
C27 C28 C23 122.4(3)
C27 C28 N2 128.7(3)
C23 C28 N2 109.0(2)
C30 C29 C34 120.3(3)
C30 C29 N2 119.4(3)
C34 C29 N2 120.4(3)
C29 C30 C31 120.0(3)
C29 C30 H30A 120.0
C31 C30 H30A 120.0
C32 C31 C30 119.9(3)
C32 C31 H31A 120.0
C30 C31 H31A 120.0
C31 C32 C33 120.1(3)
C31 C32 H32A 119.9
C33 C32 H32A 119.9
C34 C33 C32 120.0(3)
C34 C33 H33A 120.0
C32 C33 H33A 120.0
C33 C34 C29 119.6(3)
C33 C34 H34A 120.2
C29 C34 H34A 120.2
C36 C35 C19 122.5(2)
C36 C35 H35A 118.8
C19 C35 H35A 118.8
C35 C36 C21 117.7(3)
C35 C36 H36A 121.1
C21 C36 H36A 121.1

loop_
_geom_bond_atom_site_label_1
_geom_bond_atom_site_label_2
_geom_bond_distance
F1 C2 1.333(3)
F2 C1 1.346(3)
F3 C3 1.333(3)
F4 C4 1.342(3)
N1 C3 1.306(4)
N1 C2 1.309(4)
N2 C21 1.396(3)
N2 C28 1.401(3)
N2 C29 1.421(4)
C1 C2 1.375(4)
C1 C5 1.386(4)
C3 C4 1.375(4)
C4 C5 1.395(4)
C5 C6 1.535(3)
C6 C18 1.534(4)
C6 C7 1.539(4)
C6 C19 1.540(4)
C7 C8 1.383(4)
C7 C12 1.402(4)
C8 C9 1.392(4)
C8 H8A 0.9300
C9 C10 1.378(4)
C9 H9A 0.9300
C10 C11 1.382(4)
C10 H10A 0.9300
C11 C12 1.381(4)
C11 H11A 0.9300
C12 C13 1.464(4)
C13 C14 1.392(4)
C13 C18 1.397(4)
C14 C15 1.380(4)
C14 H14A 0.9300
C15 C16 1.381(5)
C15 H15A 0.9300
C16 C17 1.390(4)
C16 H16A 0.9300
C17 C18 1.387(4)
C17 H17A 0.9300
C19 C20 1.382(4)
C19 C35 1.411(4)
C20 C22 1.395(4)
C20 H20A 0.9300
C21 C36 1.392(4)
C21 C22 1.409(4)
C22 C23 1.450(4)
C23 C24 1.400(4)
C23 C28 1.403(4)
C24 C25 1.381(4)
C24 H24A 0.9300
C25 C26 1.389(4)
C25 H25A 0.9300
C26 C27 1.381(4)
C26 H26A 0.9300
C27 C28 1.389(4)
C27 H27A 0.9300
C29 C30 1.382(4)
C29 C34 1.390(4)
C30 C31 1.387(4)
C30 H30A 0.9300
C31 C32 1.379(5)
C31 H31A 0.9300
C32 C33 1.392(5)
C32 H32A 0.9300
C33 C34 1.384(4)
C33 H33A 0.9300
C34 H34A 0.9300
C35 C36 1.382(4)
C35 H35A 0.9300
C36 H36A 0.9300

loop_
_geom_torsion_atom_site_label_1
_geom_torsion_atom_site_label_2
_geom_torsion_atom_site_label_3
_geom_torsion_atom_site_label_4
_geom_torsion
C3 N1 C2 F1 -178.1(3)
C3 N1 C2 C1 0.6(5)
F2 C1 C2 N1 -178.6(3)
C5 C1 C2 N1 0.8(5)
F2 C1 C2 F1 0.0(4)
C5 C1 C2 F1 179.4(3)
C2 N1 C3 F3 179.3(3)
C2 N1 C3 C4 -0.2(5)
N1 C3 C4 F4 177.5(3)
F3 C3 C4 F4 -2.0(4)
N1 C3 C4 C5 -1.6(5)
F3 C3 C4 C5 178.9(2)
F2 C1 C5 C4 177.0(2)
C2 C1 C5 C4 -2.3(4)
F2 C1 C5 C6 2.7(4)
C2 C1 C5 C6 -176.7(3)
F4 C4 C5 C1 -176.3(2)
C3 C4 C5 C1 2.7(4)
F4 C4 C5 C6 -1.9(4)
C3 C4 C5 C6 177.2(3)
C1 C5 C6 C18 98.4(3)
C4 C5 C6 C18 -75.4(3)
C1 C5 C6 C7 -151.9(3)
C4 C5 C6 C7 34.2(3)
C1 C5 C6 C19 -28.4(4)
C4 C5 C6 C19 157.7(2)
C18 C6 C7 C8 173.8(3)
C5 C6 C7 C8 60.5(4)
C19 C6 C7 C8 -66.1(3)
C18 C6 C7 C12 -4.3(3)
C5 C6 C7 C12 -117.6(2)
C19 C6 C7 C12 115.8(2)
C12 C7 C8 C9 -1.2(4)
C6 C7 C8 C9 -179.2(3)
C7 C8 C9 C10 -1.1(4)
C8 C9 C10 C11 2.0(4)
C9 C10 C11 C12 -0.5(4)
C10 C11 C12 C7 -1.9(4)
C10 C11 C12 C13 174.3(3)
C8 C7 C12 C11 2.8(4)
C6 C7 C12 C11 -179.0(2)
C8 C7 C12 C13 -174.2(2)
C6 C7 C12 C13 4.1(3)
C11 C12 C13 C14 -3.0(5)
C7 C12 C13 C14 173.6(3)
C11 C12 C13 C18 -178.6(3)
C7 C12 C13 C18 -2.0(3)
C18 C13 C14 C15 1.4(4)
C12 C13 C14 C15 -173.8(3)
C13 C14 C15 C16 -1.5(4)
C14 C15 C16 C17 0.9(4)
C15 C16 C17 C18 -0.3(4)
C16 C17 C18 C13 0.2(4)
C16 C17 C18 C6 175.7(2)
C14 C13 C18 C17 -0.8(4)
C12 C13 C18 C17 175.4(2)
C14 C13 C18 C6 -177.0(2)
C12 C13 C18 C6 -0.8(3)
C5 C6 C18 C17 -55.4(3)
C7 C6 C18 C17 -172.8(2)
C19 C6 C18 C17 71.3(3)
C5 C6 C18 C13 120.4(2)
C7 C6 C18 C13 3.0(3)
C19 C6 C18 C13 -112.8(2)
C18 C6 C19 C20 5.6(4)
C5 C6 C19 C20 128.6(3)
C7 C6 C19 C20 -105.9(3)
C18 C6 C19 C35 -177.5(2)
C5 C6 C19 C35 -54.6(3)
C7 C6 C19 C35 71.0(3)
C35 C19 C20 C22 -0.5(4)
C6 C19 C20 C22 176.3(2)
C28 N2 C21 C36 174.5(3)
C29 N2 C21 C36 -10.8(5)
C28 N2 C21 C22 -0.8(3)
C29 N2 C21 C22 173.9(3)
C19 C20 C22 C21 -1.8(4)
C19 C20 C22 C23 175.3(3)
C36 C21 C22 C20 3.1(4)
N2 C21 C22 C20 178.8(2)
C36 C21 C22 C23 -174.7(3)
N2 C21 C22 C23 1.0(3)
C20 C22 C23 C24 1.4(6)
C21 C22 C23 C24 178.7(3)
C20 C22 C23 C28 -178.2(3)
C21 C22 C23 C28 -0.9(3)
C28 C23 C24 C25 0.1(4)
C22 C23 C24 C25 -179.5(3)
C23 C24 C25 C26 -1.0(5)
C24 C25 C26 C27 0.8(5)
C25 C26 C27 C28 0.3(4)
C26 C27 C28 C23 -1.3(4)
C26 C27 C28 N2 179.2(3)
C24 C23 C28 C27 1.1(4)
C22 C23 C28 C27 -179.2(3)
C24 C23 C28 N2 -179.3(3)
C22 C23 C28 N2 0.4(3)
C21 N2 C28 C27 179.8(3)
C29 N2 C28 C27 5.1(5)
C21 N2 C28 C23 0.2(3)
C29 N2 C28 C23 -174.5(2)
C21 N2 C29 C30 -49.2(4)
C28 N2 C29 C30 124.6(3)
C21 N2 C29 C34 131.1(3)
C28 N2 C29 C34 -55.1(4)
C34 C29 C30 C31 -2.4(4)
N2 C29 C30 C31 177.9(3)
C29 C30 C31 C32 2.2(5)
C30 C31 C32 C33 -0.1(5)
C31 C32 C33 C34 -1.8(5)
C32 C33 C34 C29 1.6(4)
C30 C29 C34 C33 0.4(4)
N2 C29 C34 C33 -179.8(3)
C20 C19 C35 C36 1.7(4)
C6 C19 C35 C36 -175.2(3)
C19 C35 C36 C21 -0.5(4)
N2 C21 C36 C35 -176.7(3)
C22 C21 C36 C35 -1.9(4)
